data_2204897
loop_
_publ_author_name
'Shang, Zhenhua'
'Zhao, Kang'

_publ_section_title
;
 5,6-Dimethoxy-1-(4-tolylsulfonyl)benzo[<i>c</i>]isoxazol-3(1<i>H</i>)-one
;
_journal_issue 1
_journal_name_full 'Acta Crystallographica Section E'
_journal_page_first o132
_journal_page_last o133
_journal_paper_doi 10.1107/S160053680403260X
_journal_volume 61
_journal_year 2005
_chemical_formula_iupac 'C16 H15 N O6 S'
_chemical_formula_moiety 'C16 H15 N O6 S'
_chemical_formula_sum 'C16 H15 N O6 S'
_chemical_formula_weight 349.35
_chemical_melting_point .543E-305
_chemical_name_systematic
;
5,6-Dimethoxy-1-(toluene-4-sulfonyl)benzo[c]isoxazol-3(1H)-one
;
_space_group_IT_number 2
_symmetry_cell_setting triclinic
_symmetry_space_group_name_Hall '-P 1'
_symmetry_space_group_name_H-M 'P -1'
_cell_angle_alpha 77.197(4)
_cell_angle_beta 79.270(4)
_cell_angle_gamma 73.478(4)
_cell_formula_units_Z 2
_cell_length_a 8.595(2)
_cell_length_b 8.868(2)
_cell_length_c 11.628(3)
_cell_measurement_reflns_used 850
_cell_measurement_temperature 293(2)
_cell_measurement_theta_max 25.84
_cell_measurement_theta_min 2.88
_cell_volume 821.3(3)
_computing_cell_refinement SMART
_computing_data_collection 'SMART (Bruker, 1997)'
_computing_data_reduction 'SAINT (Bruker, 1997)'
_computing_molecular_graphics 'SHELXTL (Bruker, 1997)'
_computing_publication_material SHELXTL
_computing_structure_refinement 'SHELXL-97 (Sheldrick, 1997)'
_computing_structure_solution 'SHELXS-97 (Sheldrick, 1997)'
_diffrn_ambient_temperature 293(2)
_diffrn_measured_fraction_theta_full 0.998
_diffrn_measured_fraction_theta_max 0.998
_diffrn_measurement_device_type 'Bruker SMART CCD area-detector'
_diffrn_measurement_method '\f and \w scans'
_diffrn_radiation_monochromator graphite
_diffrn_radiation_source 'fine-focus sealed tube'
_diffrn_radiation_type MoK\a
_diffrn_radiation_wavelength 0.71073
_diffrn_reflns_av_R_equivalents 0.0158
_diffrn_reflns_av_sigmaI/netI 0.0316
_diffrn_reflns_limit_h_max 10
_diffrn_reflns_limit_h_min -10
_diffrn_reflns_limit_k_max 10
_diffrn_reflns_limit_k_min -5
_diffrn_reflns_limit_l_max 13
_diffrn_reflns_limit_l_min -13
_diffrn_reflns_number 4330
_diffrn_reflns_theta_full 25.01
_diffrn_reflns_theta_max 25.01
_diffrn_reflns_theta_min 1.52
_diffrn_standards_decay_% 0
_diffrn_standards_interval_count 0
_diffrn_standards_interval_time 0
_diffrn_standards_number 0
_exptl_absorpt_coefficient_mu 0.229
_exptl_absorpt_correction_T_max 1.000
_exptl_absorpt_correction_T_min 0.889029
_exptl_absorpt_correction_type multi-scan
_exptl_absorpt_process_details 'SADABS (Bruker, 1997)'
_exptl_crystal_colour colorless
_exptl_crystal_density_diffrn 1.413
_exptl_crystal_density_method 'not measured'
_exptl_crystal_description block
_exptl_crystal_F_000 364
_exptl_crystal_size_max 0.36
_exptl_crystal_size_mid 0.34
_exptl_crystal_size_min 0.18
_refine_diff_density_max 0.232
_refine_diff_density_min -0.267
_refine_ls_extinction_method none
_refine_ls_goodness_of_fit_ref 1.054
_refine_ls_hydrogen_treatment constr
_refine_ls_matrix_type full
_refine_ls_number_parameters 220
_refine_ls_number_reflns 2903
_refine_ls_number_restraints 0
_refine_ls_restrained_S_all 1.054
_refine_ls_R_factor_all 0.0699
_refine_ls_R_factor_gt 0.0414
_refine_ls_shift/su_max 0.004
_refine_ls_shift/su_mean 0.000
_refine_ls_structure_factor_coef Fsqd
_refine_ls_weighting_details 'calc w=1/[\s^2^(Fo^2^)+(0.0596P)^2^+0.1843P] where P=(Fo^2^+2Fc^2^)/3'
_refine_ls_weighting_scheme calc
_refine_ls_wR_factor_ref 0.1263
_reflns_number_gt 2000
_reflns_number_total 2903
_reflns_threshold_expression I>2\s(I)
_cod_data_source_file hg6116.cif
_cod_data_source_block I
_cod_depositor_comments
;
The following automatic conversions were performed:
'_symmetry_cell_setting' value 'Triclinic' changed to 'triclinic'
according to '/home/saulius/struct/CIF-dictionaries/cif_core.dic'
dictionary named 'cif_core.dic' version 2.4.1 from 2010-06-29.

Automatic conversion script
Id: cif_fix_enum 1527 2010-12-29 10:47:43Z saulius 

The following automatic conversions were performed:

'_symmetry_cell_setting' value 'Triclinic' changed to 'triclinic'
according to /home/saulius/struct/CIF-dictionaries/cif_core.dic
dictionary named 'cif_core.dic' version 2.4.1 from 2010-06-29.

Automatic conversion script
Id: cif_fix_values 1715 2011-07-08 13:25:40Z adriana 
;
_cod_original_cell_volume 821.4(3)
_cod_database_code 2204897
_cod_database_fobs_code 2204897

loop_
_symmetry_equiv_pos_as_xyz
'x, y, z'
'-x, -y, -z'

loop_
_atom_site_label
_atom_site_fract_x
_atom_site_fract_y
_atom_site_fract_z
_atom_site_U_iso_or_equiv
_atom_site_adp_type
_atom_site_calc_flag
_atom_site_refinement_flags
_atom_site_occupancy
_atom_site_type_symbol
S1 0.16942(9) 0.69500(8) 0.13648(6) 0.0636(3) Uani d . 1 S
O1 0.0607(3) 0.7639(3) 0.05000(18) 0.0853(6) Uani d . 1 O
O2 0.2746(3) 0.5394(2) 0.13681(17) 0.0754(6) Uani d . 1 O
O3 0.4018(2) 0.3466(2) 0.56627(14) 0.0614(5) Uani d . 1 O
O4 0.2505(2) 0.5311(2) 0.71094(15) 0.0683(5) Uani d . 1 O
O5 -0.1823(2) 0.9711(3) 0.4186(2) 0.0896(7) Uani d . 1 O
O6 -0.0743(2) 0.8204(2) 0.27825(18) 0.0705(5) Uani d . 1 O
N1 0.0452(3) 0.6713(3) 0.2691(2) 0.0610(6) Uani d . 1 N
C1 -0.0832(3) 0.8554(3) 0.3906(3) 0.0648(7) Uani d . 1 C
C2 0.0384(3) 0.7300(3) 0.4520(2) 0.0531(6) Uani d . 1 C
C3 0.0759(3) 0.7047(3) 0.5677(2) 0.0562(6) Uani d . 1 C
H3 0.0197 0.7747 0.6192 0.067 Uiso calc R 1 H
C4 0.1980(3) 0.5733(3) 0.6029(2) 0.0508(6) Uani d . 1 C
C5 0.1574(4) 0.6149(4) 0.8025(3) 0.0882(10) Uani d . 1 C
H5A 0.1588 0.7254 0.7804 0.132 Uiso calc R 1 H
H5B 0.2040 0.5694 0.8752 0.132 Uiso calc R 1 H
H5C 0.0465 0.6063 0.8136 0.132 Uiso calc R 1 H
C6 0.2829(3) 0.4681(3) 0.5222(2) 0.0482(6) Uani d . 1 C
C7 0.4924(3) 0.2320(3) 0.4932(2) 0.0649(7) Uani d . 1 C
H7A 0.4193 0.1807 0.4729 0.097 Uiso calc R 1 H
H7B 0.5740 0.1533 0.5358 0.097 Uiso calc R 1 H
H7C 0.5447 0.2852 0.4218 0.097 Uiso calc R 1 H
C8 0.2414(3) 0.4918(3) 0.4092(2) 0.0484(6) Uani d . 1 C
H8 0.2943 0.4212 0.3574 0.058 Uiso calc R 1 H
C9 0.1172(3) 0.6257(3) 0.3766(2) 0.0491(6) Uani d . 1 C
C10 0.2780(3) 0.8294(3) 0.1465(2) 0.0542(6) Uani d . 1 C
C11 0.2114(3) 0.9920(3) 0.1161(2) 0.0655(7) Uani d . 1 C
H11 0.1086 1.0306 0.0907 0.079 Uiso calc R 1 H
C12 0.3001(4) 1.0960(3) 0.1240(3) 0.0711(8) Uani d . 1 C
H12 0.2552 1.2055 0.1044 0.085 Uiso calc R 1 H
C13 0.4533(3) 1.0419(3) 0.1601(2) 0.0626(7) Uani d . 1 C
C14 0.5166(3) 0.8787(4) 0.1892(2) 0.0664(8) Uani d . 1 C
H14 0.6199 0.8402 0.2137 0.080 Uiso calc R 1 H
C15 0.4316(3) 0.7717(3) 0.1831(2) 0.0624(7) Uani d . 1 C
H15 0.4765 0.6623 0.2032 0.075 Uiso calc R 1 H
C16 0.5504(4) 1.1549(4) 0.1676(3) 0.0880(10) Uani d . 1 C
H16A 0.4942 1.2623 0.1364 0.132 Uiso calc R 1 H
H16B 0.6565 1.1273 0.1220 0.132 Uiso calc R 1 H
H16C 0.5629 1.1475 0.2492 0.132 Uiso calc R 1 H

loop_
_atom_site_aniso_label
_atom_site_aniso_U_11
_atom_site_aniso_U_22
_atom_site_aniso_U_33
_atom_site_aniso_U_12
_atom_site_aniso_U_13
_atom_site_aniso_U_23
S1 0.0718(5) 0.0641(5) 0.0536(4) -0.0063(4) -0.0273(3) -0.0062(3)
O1 0.0988(15) 0.0907(15) 0.0709(13) -0.0159(12) -0.0499(12) -0.0020(11)
O2 0.0951(15) 0.0609(12) 0.0642(12) 0.0004(11) -0.0222(11) -0.0155(9)
O3 0.0666(11) 0.0558(10) 0.0488(10) 0.0079(9) -0.0132(8) -0.0084(8)
O4 0.0726(12) 0.0799(13) 0.0523(10) -0.0085(10) -0.0083(9) -0.0254(9)
O5 0.0584(12) 0.0679(13) 0.1277(19) 0.0108(11) -0.0120(12) -0.0221(13)
O6 0.0489(11) 0.0695(12) 0.0856(14) -0.0008(9) -0.0222(10) -0.0056(10)
N1 0.0530(13) 0.0578(13) 0.0697(14) -0.0058(11) -0.0216(11) -0.0061(11)
C1 0.0417(14) 0.0548(16) 0.094(2) -0.0071(13) -0.0084(14) -0.0114(15)
C2 0.0418(13) 0.0467(14) 0.0702(17) -0.0122(11) -0.0064(12) -0.0090(12)
C3 0.0491(14) 0.0514(15) 0.0708(17) -0.0133(12) 0.0021(13) -0.0240(13)
C4 0.0497(14) 0.0532(14) 0.0521(14) -0.0143(12) -0.0058(11) -0.0140(12)
C5 0.097(2) 0.107(3) 0.0686(19) -0.019(2) -0.0035(17) -0.0463(19)
C6 0.0483(13) 0.0433(13) 0.0509(14) -0.0103(11) -0.0045(11) -0.0079(11)
C7 0.0624(16) 0.0570(16) 0.0630(16) 0.0042(13) -0.0040(13) -0.0141(13)
C8 0.0513(14) 0.0419(13) 0.0503(13) -0.0090(11) -0.0073(11) -0.0077(10)
C9 0.0463(13) 0.0470(13) 0.0557(14) -0.0149(11) -0.0107(11) -0.0055(11)
C10 0.0545(15) 0.0589(15) 0.0407(12) -0.0021(12) -0.0122(11) -0.0023(11)
C11 0.0582(16) 0.0646(18) 0.0632(17) 0.0017(14) -0.0176(13) -0.0040(13)
C12 0.0744(19) 0.0559(16) 0.0719(19) -0.0032(15) -0.0083(15) -0.0073(14)
C13 0.0667(18) 0.0736(19) 0.0425(14) -0.0144(15) -0.0007(12) -0.0100(13)
C14 0.0552(16) 0.084(2) 0.0535(15) -0.0136(15) -0.0158(12) 0.0026(14)
C15 0.0572(16) 0.0648(17) 0.0523(15) -0.0030(14) -0.0145(12) 0.0055(12)
C16 0.100(2) 0.100(2) 0.075(2) -0.039(2) -0.0035(18) -0.0241(18)

loop_
_atom_type_symbol
_atom_type_description
_atom_type_scat_dispersion_real
_atom_type_scat_dispersion_imag
_atom_type_scat_source
C C 0.0033 0.0016 'International Tables Vol C Tables 4.2.6.8 and 6.1.1.4'
H H 0.0000 0.0000 'International Tables Vol C Tables 4.2.6.8 and 6.1.1.4'
N N 0.0061 0.0033 'International Tables Vol C Tables 4.2.6.8 and 6.1.1.4'
O O 0.0106 0.0060 'International Tables Vol C Tables 4.2.6.8 and 6.1.1.4'
S S 0.1246 0.1234 'International Tables Vol C Tables 4.2.6.8 and 6.1.1.4'

loop_
_geom_angle_atom_site_label_1
_geom_angle_atom_site_label_2
_geom_angle_atom_site_label_3
_geom_angle
O2 S1 O1 120.79(12)
O2 S1 N1 102.30(12)
O1 S1 N1 104.86(12)
O2 S1 C10 110.72(12)
O1 S1 C10 110.38(12)
N1 S1 C10 106.32(11)
C6 O3 C7 118.75(19)
C4 O4 C5 117.9(2)
C1 O6 N1 108.90(18)
C9 N1 O6 105.76(19)
C9 N1 S1 118.65(16)
O6 N1 S1 108.35(15)
O5 C1 O6 119.5(3)
O5 C1 C2 133.4(3)
O6 C1 C2 107.2(2)
C9 C2 C3 121.5(2)
C9 C2 C1 107.9(2)
C3 C2 C1 130.5(2)
C4 C3 C2 117.9(2)
C4 C3 H3 121.0
C2 C3 H3 121.0
O4 C4 C3 125.8(2)
O4 C4 C6 114.1(2)
C3 C4 C6 120.1(2)
O4 C5 H5A 109.5
O4 C5 H5B 109.5
H5A C5 H5B 109.5
O4 C5 H5C 109.5
H5A C5 H5C 109.5
H5B C5 H5C 109.5
O3 C6 C8 124.2(2)
O3 C6 C4 114.3(2)
C8 C6 C4 121.4(2)
O3 C7 H7A 109.5
O3 C7 H7B 109.5
H7A C7 H7B 109.5
O3 C7 H7C 109.5
H7A C7 H7C 109.5
H7B C7 H7C 109.5
C6 C8 C9 116.9(2)
C6 C8 H8 121.6
C9 C8 H8 121.6
C2 C9 C8 122.1(2)
C2 C9 N1 110.0(2)
C8 C9 N1 127.8(2)
C11 C10 C15 120.6(3)
C11 C10 S1 119.9(2)
C15 C10 S1 119.4(2)
C12 C11 C10 118.9(3)
C12 C11 H11 120.6
C10 C11 H11 120.6
C13 C12 C11 121.7(3)
C13 C12 H12 119.1
C11 C12 H12 119.1
C12 C13 C14 117.9(3)
C12 C13 C16 121.8(3)
C14 C13 C16 120.3(3)
C15 C14 C13 122.0(3)
C15 C14 H14 119.0
C13 C14 H14 119.0
C14 C15 C10 118.8(3)
C14 C15 H15 120.6
C10 C15 H15 120.6
C13 C16 H16A 109.5
C13 C16 H16B 109.5
H16A C16 H16B 109.5
C13 C16 H16C 109.5
H16A C16 H16C 109.5
H16B C16 H16C 109.5

loop_
_geom_bond_atom_site_label_1
_geom_bond_atom_site_label_2
_geom_bond_distance
S1 O2 1.4176(19)
S1 O1 1.4181(18)
S1 N1 1.713(2)
S1 C10 1.743(3)
O3 C6 1.338(3)
O3 C7 1.431(3)
O4 C4 1.352(3)
O4 C5 1.421(3)
O5 C1 1.197(3)
O6 C1 1.392(3)
O6 N1 1.436(3)
N1 C9 1.426(3)
C1 C2 1.451(4)
C2 C9 1.365(3)
C2 C3 1.396(4)
C3 C4 1.371(3)
C3 H3 0.9300
C4 C6 1.424(3)
C5 H5A 0.9600
C5 H5B 0.9600
C5 H5C 0.9600
C6 C8 1.381(3)
C7 H7A 0.9600
C7 H7B 0.9600
C7 H7C 0.9600
C8 C9 1.387(3)
C8 H8 0.9300
C10 C11 1.383(4)
C10 C15 1.384(3)
C11 C12 1.379(4)
C11 H11 0.9300
C12 C13 1.378(4)
C12 H12 0.9300
C13 C14 1.382(4)
C13 C16 1.500(4)
C14 C15 1.372(4)
C14 H14 0.9300
C15 H15 0.9300
C16 H16A 0.9600
C16 H16B 0.9600
C16 H16C 0.9600

loop_
_geom_torsion_atom_site_label_1
_geom_torsion_atom_site_label_2
_geom_torsion_atom_site_label_3
_geom_torsion_atom_site_label_4
_geom_torsion
C1 O6 N1 C9 -4.9(2)
C1 O6 N1 S1 -133.06(18)
O2 S1 N1 C9 62.1(2)
O1 S1 N1 C9 -170.99(19)
C10 S1 N1 C9 -54.0(2)
O2 S1 N1 O6 -177.38(14)
O1 S1 N1 O6 -50.51(17)
C10 S1 N1 O6 66.44(16)
N1 O6 C1 O5 -176.1(2)
N1 O6 C1 C2 2.7(3)
O5 C1 C2 C9 179.2(3)
O6 C1 C2 C9 0.7(3)
O5 C1 C2 C3 1.2(5)
O6 C1 C2 C3 -177.4(2)
C9 C2 C3 C4 1.7(4)
C1 C2 C3 C4 179.5(2)
C5 O4 C4 C3 9.8(4)
C5 O4 C4 C6 -170.8(2)
C2 C3 C4 O4 179.7(2)
C2 C3 C4 C6 0.3(3)
C7 O3 C6 C8 -0.4(3)
C7 O3 C6 C4 178.7(2)
O4 C4 C6 O3 -1.0(3)
C3 C4 C6 O3 178.5(2)
O4 C4 C6 C8 178.3(2)
C3 C4 C6 C8 -2.3(4)
O3 C6 C8 C9 -178.7(2)
C4 C6 C8 C9 2.2(3)
C3 C2 C9 C8 -1.8(4)
C1 C2 C9 C8 180.0(2)
C3 C2 C9 N1 174.5(2)
C1 C2 C9 N1 -3.8(3)
C6 C8 C9 C2 -0.2(3)
C6 C8 C9 N1 -175.7(2)
O6 N1 C9 C2 5.3(3)
S1 N1 C9 C2 127.13(19)
O6 N1 C9 C8 -178.7(2)
S1 N1 C9 C8 -56.9(3)
O2 S1 C10 C11 162.7(2)
O1 S1 C10 C11 26.3(3)
N1 S1 C10 C11 -86.9(2)
O2 S1 C10 C15 -16.2(2)
O1 S1 C10 C15 -152.7(2)
N1 S1 C10 C15 94.1(2)
C15 C10 C11 C12 -0.6(4)
S1 C10 C11 C12 -179.6(2)
C10 C11 C12 C13 0.7(4)
C11 C12 C13 C14 -0.4(4)
C11 C12 C13 C16 179.4(3)
C12 C13 C14 C15 0.0(4)
C16 C13 C14 C15 -179.8(2)
C13 C14 C15 C10 0.1(4)
C11 C10 C15 C14 0.3(4)
S1 C10 C15 C14 179.23(19)

loop_
_cod_related_entry_id
_cod_related_entry_database
_cod_related_entry_code
1 ChemSpider 21130083
